data_4127992
loop_
_publ_author_name
'Buss, Joshua A.'
'Bailey, Gwendolyn A.'
'Oppenheim, Julius'
'VanderVelde, David G.'
'Goddard, 3rd, William A'
'Agapie, Theodor'

_publ_section_title
;
 CO Coupling Chemistry of a Terminal Mo Carbide: Sequential Addition of
 Proton, Hydride, and CO Releases Ethenone.
;
_journal_issue 39
_journal_name_full 'Journal of the American Chemical Society'
_journal_page_first 15664
_journal_page_last 15674
_journal_paper_doi 10.1021/jacs.9b07743
_journal_volume 141
_journal_year 2019
_chemical_formula_moiety 'C32 H41 Cl Mo O P2, 0.5(C4 H8 O), 0.25(C7 H16 O2)'
_chemical_formula_sum 'C35.75 H45 Cl Mo O2 P2'
_chemical_formula_weight 700.04
_space_group_crystal_system triclinic
_space_group_IT_number 2
_space_group_name_Hall '-P 1'
_space_group_name_H-M_alt 'P -1'
_symmetry_space_group_name_Hall '-P 1'
_symmetry_space_group_name_H-M 'P -1'
_atom_sites_solution_hydrogens mixed
_audit_creation_date 2019-09-02
_audit_creation_method
;
Olex2 1.2
(compiled Apr  3 2018 11:26:26 for OlexSys, GUI svn.r5486)
;
_cell_angle_alpha 91.78(3)
_cell_angle_beta 104.66(2)
_cell_angle_gamma 102.92(3)
_cell_formula_units_Z 4
_cell_length_a 12.469(6)
_cell_length_b 12.592(5)
_cell_length_c 23.363(11)
_cell_measurement_reflns_used 9685
_cell_measurement_temperature 100(2)
_cell_measurement_theta_max 38.67
_cell_measurement_theta_min 2.41
_cell_volume 3444(3)
_computing_cell_refinement 'SAINT V8.38A (?, 2016)'
_computing_data_reduction 'SAINT V8.38A (?, 2016)'
_computing_molecular_graphics 'Olex2 (Dolomanov et al., 2009)'
_computing_publication_material 'Olex2 (Dolomanov et al., 2009)'
_computing_structure_refinement 'ShelXL (Sheldrick, 2015)'
_diffrn_ambient_temperature 100.03
_diffrn_measured_fraction_theta_full 1.000
_diffrn_measured_fraction_theta_max 0.954
_diffrn_measurement_device_type 'Bruker APEX-II CCD'
_diffrn_measurement_method '\f and \w scans'
_diffrn_radiation_type MoK\a
_diffrn_radiation_wavelength 0.71073
_diffrn_reflns_av_R_equivalents 0.0348
_diffrn_reflns_av_unetI/netI 0.0353
_diffrn_reflns_Laue_measured_fraction_full 1.000
_diffrn_reflns_Laue_measured_fraction_max 0.954
_diffrn_reflns_limit_h_max 22
_diffrn_reflns_limit_h_min -21
_diffrn_reflns_limit_k_max 22
_diffrn_reflns_limit_k_min -22
_diffrn_reflns_limit_l_max 41
_diffrn_reflns_limit_l_min -40
_diffrn_reflns_number 138567
_diffrn_reflns_point_group_measured_fraction_full 1.000
_diffrn_reflns_point_group_measured_fraction_max 0.954
_diffrn_reflns_theta_full 25.242
_diffrn_reflns_theta_max 39.299
_diffrn_reflns_theta_min 1.666
_diffrn_standards_number 0
_exptl_absorpt_coefficient_mu 0.581
_exptl_absorpt_correction_T_max 1.0000
_exptl_absorpt_correction_T_min 0.9410
_exptl_absorpt_correction_type multi-scan
_exptl_absorpt_process_details
'SADABS-2016/2 (Bruker,2016/2) was used for absorption correction. wR2(int) was 0.0470 before and 0.0427 after correction. The Ratio of minimum to maximum transmission is 0.9410. The \l/2 correction factor is Not present.'
_exptl_crystal_colour orange
_exptl_crystal_colour_primary orange
_exptl_crystal_density_diffrn 1.350
_exptl_crystal_description block
_exptl_crystal_F_000 1458
_exptl_crystal_size_max 0.43
_exptl_crystal_size_mid 0.32
_exptl_crystal_size_min 0.25
_refine_diff_density_max 1.678
_refine_diff_density_min -1.877
_refine_diff_density_rms 0.105
_refine_ls_extinction_method none
_refine_ls_goodness_of_fit_ref 1.024
_refine_ls_hydrogen_treatment mixed
_refine_ls_matrix_type full
_refine_ls_number_parameters 753
_refine_ls_number_reflns 38955
_refine_ls_number_restraints 87
_refine_ls_restrained_S_all 1.073
_refine_ls_R_factor_all 0.0598
_refine_ls_R_factor_gt 0.0399
_refine_ls_shift/su_max 0.003
_refine_ls_shift/su_mean 0.000
_refine_ls_structure_factor_coef Fsqd
_refine_ls_weighting_details 'w=1/[\s^2^(Fo^2^)+(0.0397P)^2^+3.6612P] where P=(Fo^2^+2Fc^2^)/3'
_refine_ls_weighting_scheme calc
_refine_ls_wR_factor_gt 0.0947
_refine_ls_wR_factor_ref 0.1040
_reflns_Friedel_coverage 0.000
_reflns_number_gt 30480
_reflns_number_total 38955
_reflns_threshold_expression 'I > 2\s(I)'
_cod_data_source_file ja9b07743_si_002.cif
_cod_data_source_block 4prime
_cod_database_code 4127992
_shelx_shelxl_version_number 2018/3
_shelx_space_group_comment
;
The symmetry employed for this shelxl refinement is uniquely defined
by the following loop, which should always be used as a source of
symmetry information in preference to the above space-group names.
They are only intended as comments.
;
_shelx_estimated_absorpt_t_max 0.868
_shelx_estimated_absorpt_t_min 0.788
_olex2_refinement_description
;
1. Fixed Uiso
 At 1.2 times of:
  All C(H) groups, All C(H,H) groups, All C(H,H,H,H) groups
 At 1.5 times of:
  All C(H,H,H) groups
2. Restrained distances
 C7S-C8S \\sim C5S-C6S \\sim C8S'-C7S' \\sim C5S-C6S' \\sim C1S-C3S \\sim
C3S'-C1S \\sim C2S-C4S' ~
 C4S-C2S
 with sigma of 0.02
 C3S-C4S \\sim C3S'-C4S' \\sim C7S'-C6S' \\sim C6S-C7S
 with sigma of 0.02
 O1S-C2S \\sim O1S-C1S \\sim O2S'-C8S' \\sim O2S'-C5S \\sim O2S-C8S \\sim
O2S-C5S
 with sigma of 0.02
 O2S-C6S \\sim O2S'-C7S'
 with sigma of 0.02
 O2S-C7S \\sim C6S'-O2S'
 with sigma of 0.02
 O2S-C6S \\sim O2S'-C6S'
 with sigma of 0.02
 O2S-C6S \\sim O1S-C3S'
 with sigma of 0.02
 O1S-C4S' \\sim O2S'-C7S'
 with sigma of 0.02
 O1S-C3S \\sim C6S-O2S
 with sigma of 0.02
 C8S'-C6S' \\sim C5S-C7S \\sim C4S'-C1S \\sim C2S-C3S'
 with sigma of 0.02
 C5S-C7S' \\sim C8S-C6S \\sim C1S-C4S \\sim C3S-C2S
 with sigma of 0.02
3. Uiso/Uaniso restraints and constraints
O2S' \\sim C8S \\sim C3S \\sim C1S \\sim C4S \\sim C2S \\sim O1S: within 1.7A
with sigma of 0.02 and sigma for terminal atoms of 0.08
4. Rigid body (RIGU) restrains
 O2S', C8S, C3S, C1S, C4S, C2S, O1S
 with sigma for 1-2 distances of 0.004 and sigma for 1-3 distances of 0.004
5. Others
 Fixed Sof: H2SA(0.5) H2SB(0.5) H2SC(0.5) H2SD(0.5) C4S(0.5) H4SA(0.5)
 H4SB(0.5) C3S(0.5) H3SA(0.5) H3SB(0.5) H1SB(0.5) H1SA(0.5) H1SD(0.5) H1SC(0.5)
 O2S'(0.5) C8S(0.5) H8SA(0.5) H8SB(0.5) C6S'(0.5) H6SA(0.5) H6SB(0.5) C7S'(0.5)
 H7SA(0.5) H7SB(0.5) O2S(0.5) C7S(0.5) H7SC(0.5) H7SD(0.5) C5S(0.5) H5SB(0.5)
 H5SA(0.5) H5SC(0.5) H5SD(0.5) C6S(0.5) H6SC(0.5) H6SD(0.5) C3S'(0.5) H3SC(0.5)
 H3SD(0.5) C8S'(0.5) H8SC(0.5) H8SD(0.5) C4S'(0.5) H4SC(0.5) H4SD(0.5)
6.a Ternary CH refined with riding coordinates:
 C1(H1), C4(H4), C25(H25), C28(H28), C1B(H1B), C4B(H4B), C25B(H25B), C28B(H28B)
6.b Secondary CH2 refined with riding coordinates:
 C2S(H2SA,H2SB), C2S(H2SC,H2SD), C4S(H4SA,H4SB), C3S(H3SA,H3SB), C1S(H1SB,
 H1SA), C1S(H1SD,H1SC), C8S(H8SA,H8SB), C6S'(H6SA,H6SB), C7S'(H7SA,H7SB),
 C7S(H7SC,H7SD), C5S(H5SB,H5SA), C5S(H5SC,H5SD), C6S(H6SC,H6SD), C3S'(H3SC,
 H3SD), C8S'(H8SC,H8SD), C4S'(H4SC,H4SD)
6.c Aromatic/amide H refined with riding coordinates:
 C8(H8), C9(H9), C10(H10), C11(H11), C14(H14), C15(H15), C17(H17), C18(H18),
 C20(H20), C21(H21), C22(H22), C23(H23), C8B(H8B), C9B(H9B), C10B(H10B),
 C11B(H11B), C14B(H14B), C15B(H15B), C17B(H17B), C18B(H18B), C20B(H20B),
 C21B(H21B), C22B(H22B), C23B(H23B)
6.d Idealised Me refined as rotating group:
 C2(H2A,H2B,H2C), C3(H3A,H3B,H3C), C5(H5A,H5B,H5C), C6(H6A,H6B,H6C), C26(H26A,
 H26B,H26C), C27(H27A,H27B,H27C), C29(H29A,H29B,H29C), C30(H30A,H30B,H30C),
 C2B(H2BA,H2BB,H2BC), C3B(H3BA,H3BB,H3BC), C5B(H5BA,H5BB,H5BC), C6B(H6BA,H6BB,
 H6BC), C26B(H26D,H26E,H26F), C27B(H27D,H27E,H27F), C29B(H29D,H29E,H29F),
 C30B(H30D,H30E,H30F)
;
_olex2_submission_special_instructions 'No special instructions were received'

loop_
_space_group_symop_operation_xyz
'x, y, z'
'-x, -y, -z'

loop_
_atom_site_label
_atom_site_type_symbol
_atom_site_fract_x
_atom_site_fract_y
_atom_site_fract_z
_atom_site_U_iso_or_equiv
_atom_site_adp_type
_atom_site_occupancy
_atom_site_site_symmetry_order
_atom_site_calc_flag
_atom_site_refinement_flags_posn
_atom_site_refinement_flags_adp
_atom_site_refinement_flags_occupancy
_atom_site_disorder_assembly
_atom_site_disorder_group
Mo1 Mo 1.16513(2) 0.21422(2) 0.64587(2) 0.01030(2) Uani 1 1 d . . . . .
Cl1 Cl 1.03879(3) 0.04968(2) 0.67968(2) 0.01427(5) Uani 1 1 d . . . . .
P1 P 1.28804(3) 0.09469(3) 0.61806(2) 0.01177(5) Uani 1 1 d . . . . .
P2 P 1.04996(3) 0.33971(3) 0.67668(2) 0.01186(5) Uani 1 1 d . . . . .
O1 O 1.33198(11) 0.24318(11) 0.77319(5) 0.0267(2) Uani 1 1 d . . . . .
C1 C 1.28561(12) -0.03919(11) 0.64942(6) 0.0170(2) Uani 1 1 d . . . . .
H1 H 1.350730 -0.065889 0.641542 0.020 Uiso 1 1 calc R . . . .
C2 C 1.30470(14) -0.02620(15) 0.71703(7) 0.0238(3) Uani 1 1 d . . . . .
H2A H 1.372808 0.032483 0.734684 0.036 Uiso 1 1 calc GR . . . .
H2B H 1.315375 -0.094948 0.733449 0.036 Uiso 1 1 calc GR . . . .
H2C H 1.238109 -0.007848 0.726144 0.036 Uiso 1 1 calc GR . . . .
C3 C 1.17578(14) -0.12492(12) 0.61930(7) 0.0208(3) Uani 1 1 d . . . . .
H3A H 1.110048 -0.100627 0.625781 0.031 Uiso 1 1 calc GR . . . .
H3B H 1.178581 -0.194786 0.636261 0.031 Uiso 1 1 calc GR . . . .
H3C H 1.168353 -0.134287 0.576565 0.031 Uiso 1 1 calc GR . . . .
C4 C 1.44256(12) 0.17013(13) 0.64343(7) 0.0212(3) Uani 1 1 d . . . . .
H4 H 1.450454 0.218211 0.679869 0.025 Uiso 1 1 calc R . . . .
C5 C 1.53123(13) 0.10197(17) 0.66105(9) 0.0284(3) Uani 1 1 d . . . . .
H5A H 1.514132 0.056650 0.692460 0.043 Uiso 1 1 calc GR . . . .
H5B H 1.607493 0.150867 0.675602 0.043 Uiso 1 1 calc GR . . . .
H5C H 1.528806 0.054775 0.626368 0.043 Uiso 1 1 calc GR . . . .
C6 C 1.47412(15) 0.24741(15) 0.59735(10) 0.0296(4) Uani 1 1 d . . . . .
H6A H 1.479584 0.204426 0.562959 0.044 Uiso 1 1 calc GR . . . .
H6B H 1.547743 0.298884 0.615240 0.044 Uiso 1 1 calc GR . . . .
H6C H 1.415115 0.288116 0.584513 0.044 Uiso 1 1 calc GR . . . .
C7 C 1.27131(11) 0.05507(11) 0.53876(6) 0.01374(19) Uani 1 1 d . . . . .
C8 C 1.33624(13) -0.01391(12) 0.52391(7) 0.0185(2) Uani 1 1 d . . . . .
H8 H 1.381872 -0.044983 0.554637 0.022 Uiso 1 1 calc R . . . .
C9 C 1.33537(13) -0.03788(13) 0.46527(7) 0.0205(3) Uani 1 1 d . . . . .
H9 H 1.378795 -0.086045 0.456218 0.025 Uiso 1 1 calc R . . . .
C10 C 1.27106(13) 0.00860(12) 0.42004(6) 0.0188(2) Uani 1 1 d . . . . .
H10 H 1.272294 -0.005573 0.380065 0.023 Uiso 1 1 calc R . . . .
C11 C 1.20478(12) 0.07602(11) 0.43348(6) 0.0161(2) Uani 1 1 d . . . . .
H11 H 1.160486 0.107526 0.402394 0.019 Uiso 1 1 calc R . . . .
C12 C 1.20235(11) 0.09823(10) 0.49228(6) 0.01293(19) Uani 1 1 d . . . . .
C13 C 1.12255(11) 0.16191(10) 0.50393(5) 0.01235(18) Uani 1 1 d . . . . .
C14 C 1.05679(10) 0.12314(10) 0.54414(5) 0.01175(18) Uani 1 1 d . . . . .
H14 H 1.060431 0.055106 0.560037 0.014 Uiso 1 1 calc R . . . .
C15 C 0.98706(11) 0.18480(10) 0.56025(5) 0.01228(18) Uani 1 1 d . . . . .
H15 H 0.943895 0.159060 0.587347 0.015 Uiso 1 1 calc R . . . .
C16 C 0.98075(11) 0.28591(10) 0.53611(6) 0.01280(19) Uani 1 1 d . . . . .
C17 C 1.03783(12) 0.31842(11) 0.49364(6) 0.0154(2) Uani 1 1 d . . . . .
H17 H 1.029089 0.383112 0.475006 0.019 Uiso 1 1 calc R . . . .
C18 C 1.10874(12) 0.25668(11) 0.47771(6) 0.0152(2) Uani 1 1 d . . . . .
H18 H 1.147618 0.280402 0.448576 0.018 Uiso 1 1 calc R . . . .
C19 C 0.91407(11) 0.35273(10) 0.55883(6) 0.0145(2) Uani 1 1 d . . . . .
C20 C 0.83205(13) 0.39339(12) 0.51866(7) 0.0195(2) Uani 1 1 d . . . . .
H20 H 0.820799 0.378632 0.477158 0.023 Uiso 1 1 calc R . . . .
C21 C 0.76702(14) 0.45497(13) 0.53877(8) 0.0237(3) Uani 1 1 d . . . . .
H21 H 0.710889 0.481232 0.511201 0.028 Uiso 1 1 calc R . . . .
C22 C 0.78462(14) 0.47785(13) 0.59940(8) 0.0237(3) Uani 1 1 d . . . . .
H22 H 0.740351 0.519847 0.613389 0.028 Uiso 1 1 calc R . . . .
C23 C 0.86696(13) 0.43942(12) 0.63975(7) 0.0202(2) Uani 1 1 d . . . . .
H23 H 0.878863 0.456356 0.681124 0.024 Uiso 1 1 calc R . . . .
C24 C 0.93266(12) 0.37618(11) 0.62043(6) 0.0154(2) Uani 1 1 d . . . . .
C25 C 0.97661(12) 0.30008(11) 0.73603(6) 0.0165(2) Uani 1 1 d . . . . .
H25 H 0.958406 0.367260 0.751163 0.020 Uiso 1 1 calc R . . . .
C26 C 1.05307(14) 0.25994(12) 0.78890(6) 0.0198(2) Uani 1 1 d . . . . .
H26A H 1.071606 0.193205 0.775774 0.030 Uiso 1 1 calc GR . . . .
H26B H 1.012838 0.244277 0.819824 0.030 Uiso 1 1 calc GR . . . .
H26C H 1.123655 0.316666 0.804925 0.030 Uiso 1 1 calc GR . . . .
C27 C 0.86344(13) 0.21440(13) 0.71242(7) 0.0210(3) Uani 1 1 d . . . . .
H27A H 0.814577 0.241277 0.679088 0.032 Uiso 1 1 calc GR . . . .
H27B H 0.824923 0.201073 0.744149 0.032 Uiso 1 1 calc GR . . . .
H27C H 0.878434 0.146044 0.698904 0.032 Uiso 1 1 calc GR . . . .
C28 C 1.13433(13) 0.48274(11) 0.70509(6) 0.0175(2) Uani 1 1 d . . . . .
H28 H 1.087888 0.516885 0.725983 0.021 Uiso 1 1 calc R . . . .
C29 C 1.24940(14) 0.48895(13) 0.75000(7) 0.0230(3) Uani 1 1 d . . . . .
H29A H 1.237629 0.442559 0.781851 0.035 Uiso 1 1 calc GR . . . .
H29B H 1.283735 0.564823 0.766928 0.035 Uiso 1 1 calc GR . . . .
H29C H 1.300411 0.463433 0.729941 0.035 Uiso 1 1 calc GR . . . .
C30 C 1.15348(15) 0.55237(12) 0.65422(8) 0.0229(3) Uani 1 1 d . . . . .
H30A H 1.187113 0.514642 0.628538 0.034 Uiso 1 1 calc GR . . . .
H30B H 1.205328 0.623423 0.670678 0.034 Uiso 1 1 calc GR . . . .
H30C H 1.080224 0.563528 0.630945 0.034 Uiso 1 1 calc GR . . . .
C31 C 1.25738(12) 0.33072(11) 0.62810(7) 0.0168(2) Uani 1 1 d . . . . .
H31 H 1.2959(19) 0.3848(18) 0.6158(10) 0.020 Uiso 1 1 d R . . . .
C32 C 1.26932(12) 0.23486(12) 0.72655(6) 0.0171(2) Uani 1 1 d . . . . .
Mo1B Mo 1.83338(2) 0.66728(2) 0.85729(2) 0.01496(2) Uani 1 1 d . . . . .
Cl1B Cl 1.92094(4) 0.53413(3) 0.80823(2) 0.02166(7) Uani 1 1 d . . . . .
P1B P 1.71366(3) 0.50474(3) 0.89504(2) 0.01614(6) Uani 1 1 d . . . . .
P2B P 1.94879(3) 0.83061(3) 0.81864(2) 0.01597(6) Uani 1 1 d . . . . .
O1B O 1.63383(17) 0.62586(14) 0.74083(7) 0.0510(5) Uani 1 1 d . . . . .
C1B C 1.67772(16) 0.36665(13) 0.85445(7) 0.0244(3) Uani 1 1 d . . . . .
H1B H 1.615141 0.319780 0.868472 0.029 Uiso 1 1 calc R . . . .
C2B C 1.63193(19) 0.37065(16) 0.78734(8) 0.0321(4) Uani 1 1 d . . . . .
H2BA H 1.693548 0.409921 0.771385 0.048 Uiso 1 1 calc GR . . . .
H2BB H 1.569881 0.408661 0.779866 0.048 Uiso 1 1 calc GR . . . .
H2BC H 1.603081 0.295936 0.767894 0.048 Uiso 1 1 calc GR . . . .
C3B C 1.77946(19) 0.31287(15) 0.86879(9) 0.0325(4) Uani 1 1 d . . . . .
H3BA H 1.802965 0.306671 0.911634 0.049 Uiso 1 1 calc GR . . . .
H3BB H 1.843272 0.357848 0.856506 0.049 Uiso 1 1 calc GR . . . .
H3BC H 1.756996 0.239804 0.847380 0.049 Uiso 1 1 calc GR . . . .
C4B C 1.57186(14) 0.53397(14) 0.89443(7) 0.0218(3) Uani 1 1 d . . . . .
H4B H 1.551184 0.575988 0.859323 0.026 Uiso 1 1 calc R . . . .
C5B C 1.47076(16) 0.43648(17) 0.88853(9) 0.0306(3) Uani 1 1 d . . . . .
H5BA H 1.487256 0.392481 0.922097 0.046 Uiso 1 1 calc GR . . . .
H5BB H 1.457598 0.391524 0.851283 0.046 Uiso 1 1 calc GR . . . .
H5BC H 1.402446 0.462779 0.888435 0.046 Uiso 1 1 calc GR . . . .
C6B C 1.58499(15) 0.61017(14) 0.94971(7) 0.0245(3) Uani 1 1 d . . . . .
H6BA H 1.653994 0.669293 0.955662 0.037 Uiso 1 1 calc GR . . . .
H6BB H 1.591175 0.568418 0.984616 0.037 Uiso 1 1 calc GR . . . .
H6BC H 1.518164 0.641394 0.944098 0.037 Uiso 1 1 calc GR . . . .
C7B C 1.75818(13) 0.47268(13) 0.97311(6) 0.0192(2) Uani 1 1 d . . . . .
C8B C 1.69679(15) 0.37854(14) 0.99150(7) 0.0238(3) Uani 1 1 d . . . . .
H8B H 1.642576 0.325308 0.962506 0.029 Uiso 1 1 calc R . . . .
C9B C 1.71377(16) 0.36158(16) 1.05146(8) 0.0267(3) Uani 1 1 d . . . . .
H9B H 1.671972 0.296833 1.062932 0.032 Uiso 1 1 calc R . . . .
C10B C 1.79142(16) 0.43888(15) 1.09431(7) 0.0264(3) Uani 1 1 d . . . . .
H10B H 1.800743 0.428930 1.135270 0.032 Uiso 1 1 calc R . . . .
C11B C 1.85546(15) 0.53086(14) 1.07710(6) 0.0232(3) Uani 1 1 d . . . . .
H11B H 1.909989 0.583079 1.106522 0.028 Uiso 1 1 calc R . . . .
C12B C 1.84099(13) 0.54804(12) 1.01684(6) 0.0183(2) Uani 1 1 d . . . . .
C13B C 1.91595(13) 0.64356(12) 1.00029(6) 0.0176(2) Uani 1 1 d . . . . .
C14B C 1.96301(13) 0.62747(12) 0.95201(6) 0.0172(2) Uani 1 1 d . . . . .
H14B H 1.950814 0.555841 0.933636 0.021 Uiso 1 1 calc R . . . .
C15B C 2.02673(13) 0.71633(12) 0.93175(6) 0.0171(2) Uani 1 1 d . . . . .
H15B H 2.057870 0.705298 0.899530 0.021 Uiso 1 1 calc R . . . .
C16B C 2.04538(13) 0.82377(12) 0.95919(6) 0.0174(2) Uani 1 1 d . . . . .
C17B C 2.00596(14) 0.83694(13) 1.00849(6) 0.0205(3) Uani 1 1 d . . . . .
H17B H 2.022573 0.907677 1.028779 0.025 Uiso 1 1 calc R . . . .
C18B C 1.94163(14) 0.74722(13) 1.02909(6) 0.0202(3) Uani 1 1 d . . . . .
H18B H 1.915530 0.757967 1.063173 0.024 Uiso 1 1 calc R . . . .
C19B C 2.10389(13) 0.91694(12) 0.93290(6) 0.0188(2) Uani 1 1 d . . . . .
C20B C 2.18949(15) 1.00021(14) 0.97024(7) 0.0246(3) Uani 1 1 d . . . . .
H20B H 2.208045 0.995974 1.011994 0.029 Uiso 1 1 calc R . . . .
C21B C 2.24734(16) 1.08840(15) 0.94724(8) 0.0276(3) Uani 1 1 d . . . . .
H21B H 2.304601 1.144459 0.973086 0.033 Uiso 1 1 calc R . . . .
C22B C 2.22119(16) 1.09450(14) 0.88610(8) 0.0269(3) Uani 1 1 d . . . . .
H22B H 2.261690 1.154001 0.869987 0.032 Uiso 1 1 calc R . . . .
C23B C 2.13565(15) 1.01332(13) 0.84862(8) 0.0240(3) Uani 1 1 d . . . . .
H23B H 2.118042 1.018402 0.806937 0.029 Uiso 1 1 calc R . . . .
C24B C 2.07459(14) 0.92384(12) 0.87106(6) 0.0189(2) Uani 1 1 d . . . . .
C25B C 2.01446(15) 0.80451(12) 0.75771(7) 0.0213(3) Uani 1 1 d . . . . .
H25B H 2.043422 0.877088 0.743875 0.026 Uiso 1 1 calc R . . . .
C26B C 1.92887(18) 0.73368(14) 0.70392(7) 0.0272(3) Uani 1 1 d . . . . .
H26D H 1.869714 0.771923 0.686511 0.041 Uiso 1 1 calc GR . . . .
H26E H 1.893470 0.663964 0.716511 0.041 Uiso 1 1 calc GR . . . .
H26F H 1.968573 0.719774 0.674274 0.041 Uiso 1 1 calc GR . . . .
C27B C 2.11785(16) 0.75559(14) 0.78086(8) 0.0254(3) Uani 1 1 d . . . . .
H27D H 2.092853 0.684504 0.795355 0.038 Uiso 1 1 calc GR . . . .
H27E H 2.173696 0.805125 0.813414 0.038 Uiso 1 1 calc GR . . . .
H27F H 2.153000 0.745917 0.748605 0.038 Uiso 1 1 calc GR . . . .
C28B C 1.87030(15) 0.93746(12) 0.78998(7) 0.0209(3) Uani 1 1 d . . . . .
H28B H 1.916102 0.984554 0.766689 0.025 Uiso 1 1 calc R . . . .
C29B C 1.75088(18) 0.89148(15) 0.74865(8) 0.0317(4) Uani 1 1 d . . . . .
H29D H 1.700907 0.852079 0.771328 0.048 Uiso 1 1 calc GR . . . .
H29E H 1.755243 0.841201 0.716908 0.048 Uiso 1 1 calc GR . . . .
H29F H 1.719922 0.951700 0.731201 0.048 Uiso 1 1 calc GR . . . .
C30B C 1.86144(16) 1.01167(13) 0.84095(8) 0.0242(3) Uani 1 1 d . . . . .
H30D H 1.938033 1.052963 0.863038 0.036 Uiso 1 1 calc GR . . . .
H30E H 1.825499 0.966815 0.867689 0.036 Uiso 1 1 calc GR . . . .
H30F H 1.815123 1.062710 0.824737 0.036 Uiso 1 1 calc GR . . . .
C31B C 1.76395(14) 0.75786(13) 0.88555(7) 0.0208(3) Uani 1 1 d . . . . .
H31B H 1.734(2) 0.8037(19) 0.9027(10) 0.025 Uiso 1 1 d R . . . .
C32B C 1.70844(18) 0.64276(14) 0.78344(8) 0.0294(4) Uani 1 1 d . . . . .
O1S O 1.40677(15) 0.58494(15) 0.60197(8) 0.0432(4) Uiso 1 1 d D U . . .
C2S C 1.50939(19) 0.56678(18) 0.59113(10) 0.0362(4) Uiso 1 1 d D U . . .
H2SA H 1.491429 0.518749 0.553912 0.043 Uiso 0.5 1 calc R . P A -1
H2SB H 1.549845 0.531135 0.624252 0.043 Uiso 0.5 1 calc R . P A -1
H2SC H 1.491634 0.501945 0.562249 0.043 Uiso 0.5 1 calc R . P B 1
H2SD H 1.561437 0.553847 0.628522 0.043 Uiso 0.5 1 calc R . P B 1
C4S C 1.5836(3) 0.6780(3) 0.58596(19) 0.0259(6) Uiso 0.5 1 d D U P C -1
H4SA H 1.605077 0.679173 0.547961 0.031 Uiso 0.5 1 calc R . P C -1
H4SB H 1.653745 0.697359 0.619310 0.031 Uiso 0.5 1 calc R . P C -1
C3S C 1.5050(4) 0.7567(3) 0.5885(2) 0.0310(8) Uiso 0.5 1 d D U P C -1
H3SA H 1.549086 0.827318 0.611297 0.037 Uiso 0.5 1 calc R . P C -1
H3SB H 1.465365 0.770731 0.548086 0.037 Uiso 0.5 1 calc R . P C -1
C1S C 1.4260(2) 0.6991(2) 0.61789(11) 0.0406(5) Uiso 1 1 d D U . . .
H1SB H 1.353228 0.722153 0.605850 0.049 Uiso 0.5 1 calc R . P C -1
H1SA H 1.457111 0.715292 0.661458 0.049 Uiso 0.5 1 calc R . P C -1
H1SD H 1.475887 0.721590 0.658690 0.049 Uiso 0.5 1 calc R . P C 1
H1SC H 1.353790 0.722370 0.613538 0.049 Uiso 0.5 1 calc R . P C 1
O2S' O 1.5390(9) 1.0760(7) 0.9285(5) 0.168(4) Uiso 0.5 1 d D U P D -2
C8S C 1.4847(6) 0.8765(5) 0.8664(3) 0.0650(16) Uiso 0.5 1 d D U P D 2
H8SA H 1.516944 0.840421 0.901563 0.078 Uiso 0.5 1 calc R . P D 2
H8SB H 1.439746 0.820449 0.833326 0.078 Uiso 0.5 1 calc R . P D 2
C6S' C 1.6095(4) 0.9420(4) 0.8984(2) 0.0404(9) Uiso 0.5 1 d D . P D -2
H6SA H 1.628422 0.904475 0.865673 0.048 Uiso 0.5 1 calc R . P D -2
H6SB H 1.673353 0.949163 0.934576 0.048 Uiso 0.5 1 calc R . P D -2
C7S' C 1.5077(8) 0.8784(6) 0.9085(4) 0.088(2) Uiso 0.5 1 d D . P D -2
H7SA H 1.450081 0.844665 0.871182 0.105 Uiso 0.5 1 calc R . P D -2
H7SB H 1.522181 0.821579 0.935864 0.105 Uiso 0.5 1 calc R . P D -2
O2S O 1.5616(9) 0.9462(8) 0.8514(6) 0.208(5) Uiso 0.5 1 d D . P D 2
C7S C 1.4175(5) 0.9514(4) 0.8803(3) 0.0497(12) Uiso 0.5 1 d D . P D 2
H7SC H 1.397376 0.936059 0.918043 0.060 Uiso 0.5 1 calc R . P D 2
H7SD H 1.346216 0.943523 0.848150 0.060 Uiso 0.5 1 calc R . P D 2
C5S C 1.5962(6) 1.0499(6) 0.8829(4) 0.075(2) Uiso 0.5 1 d D . P . .
H5SB H 1.547365 1.047709 0.842062 0.090 Uiso 0.5 1 calc R . P D -2
H5SA H 1.670673 1.102177 0.887499 0.090 Uiso 0.5 1 calc R . P D -2
H5SC H 1.646586 1.049104 0.923100 0.090 Uiso 0.5 1 calc R . P D 2
H5SD H 1.635706 1.105379 0.861340 0.090 Uiso 0.5 1 calc R . P D 2
C6S C 1.4953(5) 1.0678(5) 0.8856(3) 0.0589(14) Uiso 0.5 1 d D . P D 2
H6SC H 1.465016 1.109292 0.852436 0.071 Uiso 0.5 1 calc R . P D 2
H6SD H 1.502416 1.108863 0.923695 0.071 Uiso 0.5 1 calc R . P D 2
C3S' C 1.4897(5) 0.7434(4) 0.5677(3) 0.0411(10) Uiso 0.5 1 d D . P C 1
H3SC H 1.434108 0.739431 0.528537 0.049 Uiso 0.5 1 calc R . P C 1
H3SD H 1.535121 0.819784 0.578950 0.049 Uiso 0.5 1 calc R . P C 1
C8S' C 1.4783(10) 0.9656(9) 0.9352(5) 0.121(4) Uiso 0.5 1 d D . P D -2
H8SC H 1.491060 0.956824 0.978156 0.145 Uiso 0.5 1 calc R . P D -2
H8SD H 1.395504 0.959104 0.918438 0.145 Uiso 0.5 1 calc R . P D -2
C4S' C 1.5644(5) 0.6673(5) 0.5666(3) 0.0525(14) Uiso 0.5 1 d D . P C 1
H4SC H 1.642815 0.699197 0.591730 0.063 Uiso 0.5 1 calc R . P C 1
H4SD H 1.567778 0.649998 0.525604 0.063 Uiso 0.5 1 calc R . P C 1

loop_
_atom_site_aniso_label
_atom_site_aniso_U_11
_atom_site_aniso_U_22
_atom_site_aniso_U_33
_atom_site_aniso_U_23
_atom_site_aniso_U_13
_atom_site_aniso_U_12
Mo1 0.01069(4) 0.00940(4) 0.01042(4) -0.00098(3) 0.00333(3) 0.00128(3)
Cl1 0.01600(12) 0.01280(11) 0.01461(12) 0.00197(9) 0.00600(9) 0.00239(9)
P1 0.01054(12) 0.01242(13) 0.01239(12) -0.00062(10) 0.00367(10) 0.00235(10)
P2 0.01361(13) 0.00976(12) 0.01274(13) -0.00084(10) 0.00457(10) 0.00292(10)
O1 0.0243(5) 0.0331(6) 0.0178(5) -0.0027(4) -0.0015(4) 0.0057(5)
C1 0.0180(5) 0.0167(5) 0.0184(5) 0.0035(4) 0.0057(4) 0.0071(4)
C2 0.0236(7) 0.0313(8) 0.0192(6) 0.0085(5) 0.0057(5) 0.0108(6)
C3 0.0237(6) 0.0135(5) 0.0261(7) 0.0021(5) 0.0090(5) 0.0035(5)
C4 0.0122(5) 0.0238(6) 0.0256(7) -0.0073(5) 0.0059(5) 0.0005(5)
C5 0.0133(6) 0.0394(9) 0.0312(8) -0.0053(7) 0.0044(5) 0.0066(6)
C6 0.0222(7) 0.0223(7) 0.0468(10) -0.0003(7) 0.0198(7) -0.0012(6)
C7 0.0144(5) 0.0136(5) 0.0142(5) -0.0008(4) 0.0061(4) 0.0031(4)
C8 0.0198(6) 0.0201(6) 0.0187(6) -0.0010(5) 0.0082(5) 0.0080(5)
C9 0.0222(6) 0.0213(6) 0.0211(6) -0.0032(5) 0.0114(5) 0.0060(5)
C10 0.0205(6) 0.0191(6) 0.0172(5) -0.0044(4) 0.0102(5) 0.0001(5)
C11 0.0186(5) 0.0156(5) 0.0132(5) -0.0019(4) 0.0070(4) -0.0005(4)
C12 0.0134(5) 0.0117(4) 0.0132(5) -0.0009(4) 0.0055(4) 0.0001(4)
C13 0.0133(5) 0.0114(4) 0.0114(4) -0.0002(3) 0.0035(4) 0.0010(4)
C14 0.0130(4) 0.0096(4) 0.0117(4) -0.0004(3) 0.0035(4) 0.0010(4)
C15 0.0127(4) 0.0112(4) 0.0122(4) 0.0002(4) 0.0030(4) 0.0016(4)
C16 0.0134(5) 0.0110(4) 0.0127(5) 0.0005(4) 0.0017(4) 0.0022(4)
C17 0.0181(5) 0.0135(5) 0.0147(5) 0.0031(4) 0.0045(4) 0.0035(4)
C18 0.0174(5) 0.0145(5) 0.0143(5) 0.0029(4) 0.0065(4) 0.0025(4)
C19 0.0147(5) 0.0118(5) 0.0168(5) 0.0014(4) 0.0033(4) 0.0037(4)
C20 0.0187(6) 0.0181(6) 0.0209(6) 0.0025(5) 0.0011(5) 0.0073(5)
C21 0.0201(6) 0.0211(6) 0.0296(7) 0.0036(5) 0.0013(5) 0.0104(5)
C22 0.0207(6) 0.0211(6) 0.0321(8) 0.0016(6) 0.0060(6) 0.0120(5)
C23 0.0215(6) 0.0191(6) 0.0232(6) -0.0003(5) 0.0069(5) 0.0103(5)
C24 0.0160(5) 0.0137(5) 0.0175(5) 0.0004(4) 0.0042(4) 0.0058(4)
C25 0.0193(5) 0.0146(5) 0.0182(5) -0.0006(4) 0.0097(4) 0.0043(4)
C26 0.0260(7) 0.0193(6) 0.0143(5) -0.0001(4) 0.0073(5) 0.0039(5)
C27 0.0176(6) 0.0203(6) 0.0269(7) 0.0028(5) 0.0101(5) 0.0032(5)
C28 0.0216(6) 0.0110(5) 0.0200(6) -0.0026(4) 0.0081(5) 0.0020(4)
C29 0.0236(7) 0.0186(6) 0.0213(6) -0.0056(5) 0.0033(5) -0.0020(5)
C30 0.0278(7) 0.0143(5) 0.0290(7) 0.0039(5) 0.0124(6) 0.0039(5)
C31 0.0174(5) 0.0132(5) 0.0199(6) -0.0009(4) 0.0079(4) 0.0007(4)
C32 0.0161(5) 0.0183(5) 0.0160(5) -0.0022(4) 0.0040(4) 0.0028(4)
Mo1B 0.02283(5) 0.01479(5) 0.00916(4) 0.00084(3) 0.00370(4) 0.00907(4)
Cl1B 0.03617(19) 0.01724(13) 0.01672(13) 0.00044(10) 0.01300(13) 0.01028(13)
P1B 0.02191(16) 0.01698(15) 0.01179(13) 0.00134(11) 0.00457(12) 0.00915(13)
P2B 0.02525(17) 0.01381(14) 0.01069(13) 0.00087(10) 0.00469(12) 0.00860(12)
O1B 0.0641(12) 0.0335(8) 0.0310(8) 0.0043(6) -0.0222(7) 0.0012(8)
C1B 0.0359(8) 0.0176(6) 0.0219(6) -0.0010(5) 0.0126(6) 0.0059(6)
C2B 0.0438(10) 0.0272(8) 0.0215(7) -0.0068(6) 0.0104(7) 0.0002(7)
C3B 0.0496(11) 0.0207(7) 0.0390(10) 0.0056(6) 0.0253(9) 0.0169(7)
C4B 0.0216(6) 0.0277(7) 0.0172(6) 0.0017(5) 0.0037(5) 0.0100(5)
C5B 0.0249(7) 0.0376(9) 0.0274(8) -0.0016(7) 0.0040(6) 0.0078(7)
C6B 0.0270(7) 0.0285(7) 0.0231(7) 0.0010(6) 0.0094(6) 0.0141(6)
C7B 0.0245(6) 0.0239(6) 0.0153(5) 0.0062(5) 0.0083(5) 0.0145(5)
C8B 0.0268(7) 0.0282(7) 0.0222(7) 0.0099(6) 0.0098(6) 0.0136(6)
C9B 0.0313(8) 0.0346(8) 0.0256(7) 0.0159(6) 0.0159(6) 0.0202(7)
C10B 0.0375(9) 0.0363(8) 0.0186(6) 0.0124(6) 0.0152(6) 0.0255(7)
C11B 0.0341(8) 0.0312(7) 0.0131(5) 0.0055(5) 0.0096(5) 0.0216(7)
C12B 0.0255(6) 0.0239(6) 0.0122(5) 0.0041(4) 0.0074(4) 0.0168(5)
C13B 0.0243(6) 0.0230(6) 0.0096(5) 0.0014(4) 0.0040(4) 0.0147(5)
C14B 0.0236(6) 0.0203(6) 0.0120(5) 0.0005(4) 0.0052(4) 0.0136(5)
C15B 0.0220(6) 0.0203(6) 0.0123(5) -0.0004(4) 0.0045(4) 0.0122(5)
C16B 0.0218(6) 0.0210(6) 0.0113(5) -0.0019(4) 0.0025(4) 0.0115(5)
C17B 0.0292(7) 0.0232(6) 0.0119(5) -0.0020(4) 0.0043(5) 0.0136(6)
C18B 0.0290(7) 0.0255(6) 0.0106(5) -0.0004(4) 0.0057(5) 0.0155(6)
C19B 0.0226(6) 0.0193(6) 0.0163(5) -0.0023(4) 0.0043(5) 0.0100(5)
C20B 0.0259(7) 0.0260(7) 0.0204(6) -0.0049(5) 0.0022(5) 0.0088(6)
C21B 0.0259(7) 0.0242(7) 0.0299(8) -0.0063(6) 0.0039(6) 0.0059(6)
C22B 0.0280(8) 0.0214(7) 0.0315(8) -0.0007(6) 0.0084(6) 0.0063(6)
C23B 0.0295(7) 0.0196(6) 0.0236(7) 0.0015(5) 0.0074(6) 0.0073(6)
C24B 0.0250(6) 0.0162(5) 0.0170(5) -0.0001(4) 0.0051(5) 0.0085(5)
C25B 0.0366(8) 0.0154(5) 0.0162(6) 0.0028(4) 0.0120(5) 0.0092(5)
C26B 0.0475(10) 0.0233(7) 0.0135(6) 0.0012(5) 0.0107(6) 0.0109(7)
C27B 0.0344(8) 0.0208(6) 0.0273(7) 0.0015(5) 0.0149(6) 0.0116(6)
C28B 0.0316(7) 0.0171(6) 0.0172(6) 0.0038(4) 0.0068(5) 0.0118(5)
C29B 0.0410(10) 0.0262(8) 0.0255(8) 0.0036(6) -0.0029(7) 0.0161(7)
C30B 0.0343(8) 0.0186(6) 0.0251(7) 0.0018(5) 0.0126(6) 0.0124(6)
C31B 0.0242(6) 0.0198(6) 0.0216(6) 0.0031(5) 0.0068(5) 0.0108(5)
C32B 0.0419(10) 0.0206(7) 0.0189(7) 0.0032(5) -0.0029(6) 0.0056(7)

loop_
_atom_type_symbol
_atom_type_description
_atom_type_scat_dispersion_real
_atom_type_scat_dispersion_imag
_atom_type_scat_source
C C 0.0033 0.0016 'International Tables Vol C Tables 4.2.6.8 and 6.1.1.4'
H H 0.0000 0.0000 'International Tables Vol C Tables 4.2.6.8 and 6.1.1.4'
Cl Cl 0.1484 0.1585 'International Tables Vol C Tables 4.2.6.8 and 6.1.1.4'
Mo Mo -1.6832 0.6857 'International Tables Vol C Tables 4.2.6.8 and 6.1.1.4'
O O 0.0106 0.0060 'International Tables Vol C Tables 4.2.6.8 and 6.1.1.4'
P P 0.1023 0.0942 'International Tables Vol C Tables 4.2.6.8 and 6.1.1.4'

loop_
_geom_angle_atom_site_label_1
_geom_angle_atom_site_label_2
_geom_angle_atom_site_label_3
_geom_angle
P1 Mo1 Cl1 91.73(3)
P1 Mo1 P2 177.459(12)
P2 Mo1 Cl1 89.74(3)
C14 Mo1 Cl1 82.96(5)
C14 Mo1 P1 74.57(4)
C14 Mo1 P2 107.67(4)
C14 Mo1 C15 32.16(4)
C15 Mo1 Cl1 80.73(5)
C15 Mo1 P1 106.70(5)
C15 Mo1 P2 75.58(5)
C31 Mo1 Cl1 175.83(5)
C31 Mo1 P1 89.13(6)
C31 Mo1 P2 89.25(5)
C31 Mo1 C14 101.20(7)
C31 Mo1 C15 102.92(7)
C31 Mo1 C32 88.28(8)
C32 Mo1 Cl1 87.70(6)
C32 Mo1 P1 86.59(5)
C32 Mo1 P2 91.40(5)
C32 Mo1 C14 158.63(5)
C32 Mo1 C15 162.51(5)
C1 P1 Mo1 118.96(5)
C1 P1 C4 103.87(8)
C4 P1 Mo1 109.41(6)
C7 P1 Mo1 119.47(5)
C7 P1 C1 100.96(7)
C7 P1 C4 101.88(7)
C24 P2 Mo1 120.20(5)
C24 P2 C25 100.21(7)
C24 P2 C28 97.32(7)
C25 P2 Mo1 118.77(5)
C25 P2 C28 102.15(7)
C28 P2 Mo1 114.60(6)
P1 C1 H1 107.5
C2 C1 P1 110.82(11)
C2 C1 H1 107.5
C3 C1 P1 111.89(10)
C3 C1 H1 107.5
C3 C1 C2 111.50(13)
C1 C2 H2A 109.5
C1 C2 H2B 109.5
C1 C2 H2C 109.5
H2A C2 H2B 109.5
H2A C2 H2C 109.5
H2B C2 H2C 109.5
C1 C3 H3A 109.5
C1 C3 H3B 109.5
C1 C3 H3C 109.5
H3A C3 H3B 109.5
H3A C3 H3C 109.5
H3B C3 H3C 109.5
P1 C4 H4 106.1
C5 C4 P1 117.53(12)
C5 C4 H4 106.1
C5 C4 C6 109.57(14)
C6 C4 P1 110.67(12)
C6 C4 H4 106.1
C4 C5 H5A 109.5
C4 C5 H5B 109.5
C4 C5 H5C 109.5
H5A C5 H5B 109.5
H5A C5 H5C 109.5
H5B C5 H5C 109.5
C4 C6 H6A 109.5
C4 C6 H6B 109.5
C4 C6 H6C 109.5
H6A C6 H6B 109.5
H6A C6 H6C 109.5
H6B C6 H6C 109.5
C8 C7 P1 119.11(11)
C8 C7 C12 118.15(12)
C12 C7 P1 122.55(10)
C7 C8 H8 119.2
C9 C8 C7 121.56(14)
C9 C8 H8 119.2
C8 C9 H9 120.0
C10 C9 C8 119.91(13)
C10 C9 H9 120.0
C9 C10 H10 120.2
C9 C10 C11 119.66(13)
C11 C10 H10 120.2
C10 C11 H11 119.5
C10 C11 C12 120.94(13)
C12 C11 H11 119.5
C7 C12 C13 121.17(11)
C11 C12 C7 119.69(12)
C11 C12 C13 119.06(12)
C14 C13 C12 118.07(11)
C18 C13 C12 123.22(12)
C18 C13 C14 118.71(12)
Mo1 C14 H14 87.5
C13 C14 Mo1 107.86(9)
C13 C14 H14 119.9
C15 C14 Mo1 74.74(8)
C15 C14 C13 120.25(11)
C15 C14 H14 119.9
Mo1 C15 H15 87.9
C14 C15 Mo1 73.10(8)
C14 C15 H15 120.0
C14 C15 C16 119.92(12)
C16 C15 Mo1 109.06(9)
C16 C15 H15 120.0
C15 C16 C19 117.67(12)
C17 C16 C15 119.23(12)
C17 C16 C19 123.10(12)
C16 C17 H17 119.7
C16 C17 C18 120.69(12)
C18 C17 H17 119.7
C13 C18 C17 120.85(12)
C13 C18 H18 119.6
C17 C18 H18 119.6
C20 C19 C16 119.65(13)
C20 C19 C24 119.80(13)
C24 C19 C16 120.55(12)
C19 C20 H20 119.6
C21 C20 C19 120.86(15)
C21 C20 H20 119.6
C20 C21 H21 120.2
C22 C21 C20 119.56(14)
C22 C21 H21 120.2
C21 C22 H22 119.9
C21 C22 C23 120.18(14)
C23 C22 H22 119.9
C22 C23 H23 119.4
C22 C23 C24 121.19(15)
C24 C23 H23 119.4
C19 C24 P2 122.91(10)
C23 C24 P2 118.37(11)
C23 C24 C19 118.40(13)
P2 C25 H25 107.3
C26 C25 P2 112.35(10)
C26 C25 H25 107.3
C27 C25 P2 112.41(11)
C27 C25 H25 107.3
C27 C25 C26 110.02(12)
C25 C26 H26A 109.5
C25 C26 H26B 109.5
C25 C26 H26C 109.5
H26A C26 H26B 109.5
H26A C26 H26C 109.5
H26B C26 H26C 109.5
C25 C27 H27A 109.5
C25 C27 H27B 109.5
C25 C27 H27C 109.5
H27A C27 H27B 109.5
H27A C27 H27C 109.5
H27B C27 H27C 109.5
P2 C28 H28 107.1
C29 C28 P2 114.02(11)
C29 C28 H28 107.1
C29 C28 C30 109.35(13)
C30 C28 P2 111.70(11)
C30 C28 H28 107.1
C28 C29 H29A 109.5
C28 C29 H29B 109.5
C28 C29 H29C 109.5
H29A C29 H29B 109.5
H29A C29 H29C 109.5
H29B C29 H29C 109.5
C28 C30 H30A 109.5
C28 C30 H30B 109.5
C28 C30 H30C 109.5
H30A C30 H30B 109.5
H30A C30 H30C 109.5
H30B C30 H30C 109.5
Mo1 C31 H31 173.5(15)
O1 C32 Mo1 177.10(13)
P1B Mo1B Cl1B 89.77(3)
P2B Mo1B Cl1B 90.96(3)
P2B Mo1B P1B 178.767(13)
C14B Mo1B Cl1B 83.38(5)
C14B Mo1B P1B 74.21(5)
C14B Mo1B P2B 106.86(5)
C15B Mo1B Cl1B 83.94(5)
C15B Mo1B P1B 106.17(5)
C15B Mo1B P2B 74.90(5)
C15B Mo1B C14B 31.97(5)
C31B Mo1B Cl1B 175.26(5)
C31B Mo1B P1B 90.27(6)
C31B Mo1B P2B 88.92(6)
C31B Mo1B C14B 101.19(7)
C31B Mo1B C15B 100.59(7)
C31B Mo1B C32B 87.64(9)
C32B Mo1B Cl1B 87.63(7)
C32B Mo1B P1B 87.58(7)
C32B Mo1B P2B 91.46(7)
C32B Mo1B C14B 159.65(6)
C32B Mo1B C15B 163.78(7)
C1B P1B Mo1B 119.24(6)
C1B P1B C4B 104.92(9)
C4B P1B Mo1B 108.89(6)
C7B P1B Mo1B 120.52(7)
C7B P1B C1B 101.29(8)
C7B P1B C4B 99.31(7)
C24B P2B Mo1B 119.34(6)
C24B P2B C25B 99.43(8)
C24B P2B C28B 97.38(8)
C25B P2B Mo1B 118.79(6)
C25B P2B C28B 102.69(7)
C28B P2B Mo1B 115.61(7)
P1B C1B H1B 107.3
C2B C1B P1B 111.40(12)
C2B C1B H1B 107.3
C2B C1B C3B 111.56(15)
C3B C1B P1B 111.71(14)
C3B C1B H1B 107.3
C1B C2B H2BA 109.5
C1B C2B H2BB 109.5
C1B C2B H2BC 109.5
H2BA C2B H2BB 109.5
H2BA C2B H2BC 109.5
H2BB C2B H2BC 109.5
C1B C3B H3BA 109.5
C1B C3B H3BB 109.5
C1B C3B H3BC 109.5
H3BA C3B H3BB 109.5
H3BA C3B H3BC 109.5
H3BB C3B H3BC 109.5
P1B C4B H4B 106.5
C5B C4B P1B 117.67(12)
C5B C4B H4B 106.5
C5B C4B C6B 109.33(14)
C6B C4B P1B 109.72(11)
C6B C4B H4B 106.5
C4B C5B H5BA 109.5
C4B C5B H5BB 109.5
C4B C5B H5BC 109.5
H5BA C5B H5BB 109.5
H5BA C5B H5BC 109.5
H5BB C5B H5BC 109.5
C4B C6B H6BA 109.5
C4B C6B H6BB 109.5
C4B C6B H6BC 109.5
H6BA C6B H6BB 109.5
H6BA C6B H6BC 109.5
H6BB C6B H6BC 109.5
C8B C7B P1B 119.53(13)
C8B C7B C12B 118.11(14)
C12B C7B P1B 121.67(12)
C7B C8B H8B 119.4
C9B C8B C7B 121.29(18)
C9B C8B H8B 119.4
C8B C9B H9B 119.9
C10B C9B C8B 120.11(17)
C10B C9B H9B 119.9
C9B C10B H10B 120.2
C9B C10B C11B 119.56(15)
C11B C10B H10B 120.2
C10B C11B H11B 119.5
C10B C11B C12B 120.97(17)
C12B C11B H11B 119.5
C7B C12B C13B 120.96(13)
C11B C12B C7B 119.83(15)
C11B C12B C13B 119.18(15)
C14B C13B C12B 118.06(13)
C18B C13B C12B 123.07(13)
C18B C13B C14B 118.88(15)
Mo1B C14B H14B 87.2
C13B C14B Mo1B 109.09(9)
C13B C14B H14B 119.9
C15B C14B Mo1B 73.88(9)
C15B C14B C13B 120.17(13)
C15B C14B H14B 119.9
Mo1B C15B H15B 86.9
C14B C15B Mo1B 74.16(9)
C14B C15B H15B 119.9
C14B C15B C16B 120.13(13)
C16B C15B Mo1B 109.04(10)
C16B C15B H15B 119.9
C15B C16B C19B 118.52(12)
C17B C16B C15B 118.86(15)
C17B C16B C19B 122.61(13)
C16B C17B H17B 119.5
C16B C17B C18B 120.96(14)
C18B C17B H17B 119.5
C13B C18B C17B 120.69(13)
C13B C18B H18B 119.7
C17B C18B H18B 119.7
C20B C19B C16B 119.36(14)
C20B C19B C24B 119.67(15)
C24B C19B C16B 120.97(14)
C19B C20B H20B 119.4
C21B C20B C19B 121.12(16)
C21B C20B H20B 119.4
C20B C21B H21B 120.2
C20B C21B C22B 119.66(17)
C22B C21B H21B 120.2
C21B C22B H22B 120.1
C21B C22B C23B 119.85(17)
C23B C22B H22B 120.1
C22B C23B H23B 119.3
C22B C23B C24B 121.46(16)
C24B C23B H23B 119.3
C19B C24B P2B 123.36(12)
C23B C24B P2B 118.02(12)
C23B C24B C19B 118.20(15)
P2B C25B H25B 107.1
C26B C25B P2B 113.02(13)
C26B C25B H25B 107.1
C26B C25B C27B 111.19(13)
C27B C25B P2B 110.98(11)
C27B C25B H25B 107.1
C25B C26B H26D 109.5
C25B C26B H26E 109.5
C25B C26B H26F 109.5
H26D C26B H26E 109.5
H26D C26B H26F 109.5
H26E C26B H26F 109.5
C25B C27B H27D 109.5
C25B C27B H27E 109.5
C25B C27B H27F 109.5
H27D C27B H27E 109.5
H27D C27B H27F 109.5
H27E C27B H27F 109.5
P2B C28B H28B 107.3
C29B C28B P2B 114.33(11)
C29B C28B H28B 107.3
C29B C28B C30B 108.90(15)
C30B C28B P2B 111.44(11)
C30B C28B H28B 107.3
C28B C29B H29D 109.5
C28B C29B H29E 109.5
C28B C29B H29F 109.5
H29D C29B H29E 109.5
H29D C29B H29F 109.5
H29E C29B H29F 109.5
C28B C30B H30D 109.5
C28B C30B H30E 109.5
C28B C30B H30F 109.5
H30D C30B H30E 109.5
H30D C30B H30F 109.5
H30E C30B H30F 109.5
Mo1B C31B H31B 175.1(16)
O1B C32B Mo1B 178.09(18)
C1S O1S C2S 107.31(18)
O1S C2S H2SA 110.2
O1S C2S H2SB 110.2
O1S C2S H2SC 110.2
O1S C2S H2SD 110.2
O1S C2S C4S 107.3(2)
O1S C2S C4S' 107.4(3)
H2SA C2S H2SB 108.5
H2SA C2S H2SC 17.0
H2SA C2S H2SD 122.2
H2SB C2S H2SC 93.4
H2SB C2S H2SD 16.9
H2SC C2S H2SD 108.5
C4S C2S H2SA 110.2
C4S C2S H2SB 110.2
C4S C2S H2SC 124.4
C4S C2S H2SD 94.8
C4S' C2S H2SA 94.8
C4S' C2S H2SB 124.3
C4S' C2S H2SC 110.2
C4S' C2S H2SD 110.2
C4S' C2S C4S 17.2(3)
C2S C4S H4SA 111.2
C2S C4S H4SB 111.2
C2S C4S C3S 103.1(3)
C2S C4S C3S' 99.8(3)
H4SA C4S H4SB 109.1
C3S C4S H4SA 111.2
C3S C4S H4SB 111.2
C3S C4S C3S' 17.9(2)
C3S' C4S H4SA 96.6
C3S' C4S H4SB 127.7
C4S C3S H3SA 111.1
C4S C3S H3SB 111.1
C4S C3S C4S' 16.3(3)
H3SA C3S H3SB 109.0
C1S C3S C4S 103.4(3)
C1S C3S H3SA 111.1
C1S C3S H3SB 111.1
C1S C3S C4S' 106.1(3)
C4S' C3S H3SA 123.0
C4S' C3S H3SB 95.5
O1S C1S H1SB 110.0
O1S C1S H1SA 110.0
O1S C1S H1SD 112.2
O1S C1S H1SC 112.2
O1S C1S C3S' 97.8(2)
C3S C1S O1S 108.4(2)
C3S C1S H1SB 110.0
C3S C1S H1SA 110.0
C3S C1S H1SD 95.9
C3S C1S H1SC 117.3
C3S C1S C3S' 16.7(2)
H1SB C1S H1SA 108.4
H1SB C1S H1SD 119.1
H1SB C1S H1SC 10.3
H1SA C1S H1SD 14.8
H1SA C1S H1SC 98.5
H1SD C1S H1SC 109.8
C3S' C1S H1SB 103.1
C3S' C1S H1SA 126.5
C3S' C1S H1SD 112.2
C3S' C1S H1SC 112.2
C6S O2S' C5S 61.5(6)
C6S O2S' C8S' 90.0(10)
C8S' O2S' C5S 99.5(7)
H8SA C8S H8SB 109.7
C6S' C8S H8SA 69.7
C6S' C8S H8SB 142.8
C6S' C8S C8S' 72.2(5)
C7S' C8S H8SA 32.6
C7S' C8S H8SB 135.5
C7S' C8S C6S' 63.3(7)
C7S' C8S O2S 106.9(11)
C7S' C8S C7S 81.7(8)
C7S' C8S C8S' 42.2(7)
O2S C8S H8SA 112.1
O2S C8S H8SB 112.1
O2S C8S C6S' 44.8(7)
O2S C8S C7S 98.6(6)
O2S C8S C8S' 97.1(7)
C7S C8S H8SA 112.1
C7S C8S H8SB 112.1
C7S C8S C6S' 101.5(5)
C7S C8S C8S' 41.5(4)
C8S' C8S H8SA 74.6
C8S' C8S H8SB 144.8
C8S C6S' H6SA 83.2
C8S C6S' H6SB 144.2
H6SA C6S' H6SB 108.1
C7S' C6S' C8S 36.7(5)
C7S' C6S' H6SA 109.5
C7S' C6S' H6SB 109.5
C7S' C6S' C5S 110.8(5)
O2S C6S' C8S 53.6(6)
O2S C6S' H6SA 60.7
O2S C6S' H6SB 160.9
O2S C6S' C7S' 89.3(7)
O2S C6S' C5S 64.6(6)
C5S C6S' C8S 97.6(5)
C5S C6S' H6SA 109.5
C5S C6S' H6SB 109.5
C8S C7S' C6S' 80.1(8)
C8S C7S' H7SA 33.3
C8S C7S' H7SB 132.7
C8S C7S' O2S 42.7(7)
C8S C7S' C7S 63.1(7)
C8S C7S' C8S' 110.9(10)
C6S' C7S' H7SA 112.5
C6S' C7S' H7SB 112.5
C6S' C7S' O2S 38.4(5)
C6S' C7S' C7S 100.6(5)
H7SA C7S' H7SB 110.1
O2S C7S' H7SA 76.0
O2S C7S' H7SB 140.0
C7S C7S' H7SA 65.1
C7S C7S' H7SB 144.7
C7S C7S' O2S 74.7(5)
C8S' C7S' C6S' 96.0(6)
C8S' C7S' H7SA 112.5
C8S' C7S' H7SB 112.5
C8S' C7S' O2S 99.9(7)
C8S' C7S' C7S 49.8(6)
C8S O2S C7S' 30.4(5)
C8S O2S C5S 116.2(9)
C6S' O2S C8S 81.6(9)
C6S' O2S C7S' 52.3(6)
C6S' O2S C5S 69.3(7)
C5S O2S C7S' 94.5(7)
C8S C7S C7S' 35.1(4)
C8S C7S H7SC 110.7
C8S C7S H7SD 110.7
C8S C7S C6S 105.4(5)
C7S' C7S H7SC 79.5
C7S' C7S H7SD 138.9
H7SC C7S H7SD 108.8
C6S C7S C7S' 102.9(5)
C6S C7S H7SC 110.7
C6S C7S H7SD 110.7
C8S' C7S C8S 89.8(6)
C8S' C7S C7S' 56.0(5)
C8S' C7S H7SC 47.7
C8S' C7S H7SD 154.6
C8S' C7S C6S 76.4(6)
O2S' C5S H5SB 111.9
O2S' C5S H5SA 111.9
O2S' C5S H5SC 70.6
O2S' C5S H5SD 124.1
C6S' C5S O2S' 99.3(6)
C6S' C5S H5SB 111.9
C6S' C5S H5SA 111.9
C6S' C5S H5SC 65.8
C6S' C5S H5SD 132.9
O2S C5S O2S' 120.2(8)
O2S C5S C6S' 46.1(6)
O2S C5S H5SB 66.0
O2S C5S H5SA 125.2
O2S C5S H5SC 111.5
O2S C5S H5SD 111.5
H5SB C5S H5SA 109.6
H5SB C5S H5SC 177.1
H5SB C5S H5SD 70.8
H5SA C5S H5SC 70.3
H5SA C5S H5SD 39.1
H5SC C5S H5SD 109.4
C6S C5S O2S' 41.1(5)
C6S C5S C6S' 113.4(6)
C6S C5S O2S 101.2(7)
C6S C5S H5SB 70.9
C6S C5S H5SA 130.2
C6S C5S H5SC 111.5
C6S C5S H5SD 111.5
O2S' C6S C7S 100.9(8)
O2S' C6S C5S 77.4(7)
O2S' C6S H6SC 143.2
O2S' C6S H6SD 39.5
O2S' C6S C8S' 55.5(7)
C7S C6S H6SC 111.0
C7S C6S H6SD 111.0
C7S C6S C8S' 45.4(5)
C5S C6S C7S 103.9(5)
C5S C6S H6SC 111.0
C5S C6S H6SD 111.0
C5S C6S C8S' 91.5(6)
H6SC C6S H6SD 109.0
C8S' C6S H6SC 152.3
C8S' C6S H6SD 75.6
C4S C3S' C1S 94.4(3)
C4S C3S' H3SC 128.1
C4S C3S' H3SD 101.6
C1S C3S' H3SC 111.2
C1S C3S' H3SD 111.2
H3SC C3S' H3SD 109.1
C4S' C3S' C4S 16.9(3)
C4S' C3S' C1S 102.9(4)
C4S' C3S' H3SC 111.2
C4S' C3S' H3SD 111.2
O2S' C8S' C8S 104.4(7)
O2S' C8S' C6S 34.5(5)
O2S' C8S' H8SC 108.1
O2S' C8S' H8SD 108.1
C8S C8S' H8SC 134.5
C8S C8S' H8SD 91.5
C7S' C8S' O2S' 116.8(8)
C7S' C8S' C8S 26.9(5)
C7S' C8S' C6S 102.5(7)
C7S' C8S' H8SC 108.1
C7S' C8S' H8SD 108.1
C7S C8S' O2S' 92.7(9)
C7S C8S' C8S 48.7(4)
C7S C8S' C7S' 74.2(7)
C7S C8S' C6S 58.2(6)
C7S C8S' H8SC 154.1
C7S C8S' H8SD 49.9
C6S C8S' C8S 80.1(5)
C6S C8S' H8SC 141.1
C6S C8S' H8SD 84.8
H8SC C8S' H8SD 107.3
C2S C4S' C3S 101.1(4)
C2S C4S' H4SC 110.9
C2S C4S' H4SD 110.9
C3S C4S' H4SC 97.0
C3S C4S' H4SD 127.0
C3S' C4S' C2S 104.4(4)
C3S' C4S' C3S 17.3(2)
C3S' C4S' H4SC 110.9
C3S' C4S' H4SD 110.9
H4SC C4S' H4SD 108.9

loop_
_geom_bond_atom_site_label_1
_geom_bond_atom_site_label_2
_geom_bond_distance
Mo1 Cl1 2.5827(10)
Mo1 P1 2.5517(9)
Mo1 P2 2.5582(9)
Mo1 C14 2.5102(18)
Mo1 C15 2.5309(17)
Mo1 C31 1.7810(16)
Mo1 C32 1.9716(17)
P1 C1 1.8559(16)
P1 C4 1.8799(18)
P1 C7 1.8507(16)
P2 C24 1.8553(16)
P2 C25 1.8680(16)
P2 C28 1.8751(16)
O1 C32 1.1550(19)
C1 H1 1.0000
C1 C2 1.535(2)
C1 C3 1.530(2)
C2 H2A 0.9800
C2 H2B 0.9800
C2 H2C 0.9800
C3 H3A 0.9800
C3 H3B 0.9800
C3 H3C 0.9800
C4 H4 1.0000
C4 C5 1.531(2)
C4 C6 1.539(3)
C5 H5A 0.9800
C5 H5B 0.9800
C5 H5C 0.9800
C6 H6A 0.9800
C6 H6B 0.9800
C6 H6C 0.9800
C7 C8 1.4029(19)
C7 C12 1.4097(19)
C8 H8 0.9500
C8 C9 1.390(2)
C9 H9 0.9500
C9 C10 1.386(2)
C10 H10 0.9500
C10 C11 1.390(2)
C11 H11 0.9500
C11 C12 1.4027(19)
C12 C13 1.4790(18)
C13 C14 1.4258(18)
C13 C18 1.3829(19)
C14 H14 0.9500
C14 C15 1.3964(18)
C15 H15 0.9500
C15 C16 1.4185(18)
C16 C17 1.3825(19)
C16 C19 1.4795(19)
C17 H17 0.9500
C17 C18 1.407(2)
C18 H18 0.9500
C19 C20 1.402(2)
C19 C24 1.409(2)
C20 H20 0.9500
C20 C21 1.390(2)
C21 H21 0.9500
C21 C22 1.388(3)
C22 H22 0.9500
C22 C23 1.392(2)
C23 H23 0.9500
C23 C24 1.4020(19)
C25 H25 1.0000
C25 C26 1.532(2)
C25 C27 1.532(2)
C26 H26A 0.9800
C26 H26B 0.9800
C26 H26C 0.9800
C27 H27A 0.9800
C27 H27B 0.9800
C27 H27C 0.9800
C28 H28 1.0000
C28 C29 1.532(2)
C28 C30 1.534(2)
C29 H29A 0.9800
C29 H29B 0.9800
C29 H29C 0.9800
C30 H30A 0.9800
C30 H30B 0.9800
C30 H30C 0.9800
C31 H31 0.84(2)
Mo1B Cl1B 2.5787(10)
Mo1B P1B 2.5704(11)
Mo1B P2B 2.5624(10)
Mo1B C14B 2.5261(17)
Mo1B C15B 2.5226(19)
Mo1B C31B 1.7805(16)
Mo1B C32B 1.972(2)
P1B C1B 1.8594(18)
P1B C4B 1.8816(18)
P1B C7B 1.8524(17)
P2B C24B 1.8582(19)
P2B C25B 1.8670(17)
P2B C28B 1.8786(16)
O1B C32B 1.154(2)
C1B H1B 1.0000
C1B C2B 1.533(3)
C1B C3B 1.537(3)
C2B H2BA 0.9800
C2B H2BB 0.9800
C2B H2BC 0.9800
C3B H3BA 0.9800
C3B H3BB 0.9800
C3B H3BC 0.9800
C4B H4B 1.0000
C4B C5B 1.525(3)
C4B C6B 1.537(2)
C5B H5BA 0.9800
C5B H5BB 0.9800
C5B H5BC 0.9800
C6B H6BA 0.9800
C6B H6BB 0.9800
C6B H6BC 0.9800
C7B C8B 1.403(2)
C7B C12B 1.406(2)
C8B H8B 0.9500
C8B C9B 1.393(2)
C9B H9B 0.9500
C9B C10B 1.384(3)
C10B H10B 0.9500
C10B C11B 1.385(3)
C11B H11B 0.9500
C11B C12B 1.403(2)
C12B C13B 1.476(2)
C13B C14B 1.425(2)
C13B C18B 1.382(2)
C14B H14B 0.9500
C14B C15B 1.390(2)
C15B H15B 0.9500
C15B C16B 1.423(2)
C16B C17B 1.381(2)
C16B C19B 1.475(2)
C17B H17B 0.9500
C17B C18B 1.405(2)
C18B H18B 0.9500
C19B C20B 1.404(2)
C19B C24B 1.408(2)
C20B H20B 0.9500
C20B C21B 1.385(3)
C21B H21B 0.9500
C21B C22B 1.391(3)
C22B H22B 0.9500
C22B C23B 1.390(3)
C23B H23B 0.9500
C23B C24B 1.407(2)
C25B H25B 1.0000
C25B C26B 1.530(3)
C25B C27B 1.535(2)
C26B H26D 0.9800
C26B H26E 0.9800
C26B H26F 0.9800
C27B H27D 0.9800
C27B H27E 0.9800
C27B H27F 0.9800
C28B H28B 1.0000
C28B C29B 1.529(3)
C28B C30B 1.532(2)
C29B H29D 0.9800
C29B H29E 0.9800
C29B H29F 0.9800
C30B H30D 0.9800
C30B H30E 0.9800
C30B H30F 0.9800
C31B H31B 0.89(2)
O1S C2S 1.430(3)
O1S C1S 1.425(3)
C2S H2SA 0.9900
C2S H2SB 0.9900
C2S H2SC 0.9900
C2S H2SD 0.9900
C2S C4S 1.523(4)
C2S C4S' 1.502(6)
C4S H4SA 0.9900
C4S H4SB 0.9900
C4S C3S 1.552(5)
C4S C3S' 1.559(6)
C3S H3SA 0.9900
C3S H3SB 0.9900
C3S C1S 1.421(5)
C3S C4S' 1.615(7)
C1S H1SB 0.9900
C1S H1SA 0.9900
C1S H1SD 0.9900
C1S H1SC 0.9900
C1S C3S' 1.623(5)
O2S' C5S 1.489(9)
O2S' C6S 1.004(12)
O2S' C8S' 1.460(10)
C8S H8SA 0.9900
C8S H8SB 0.9900
C8S C6S' 1.568(9)
C8S C7S' 0.950(11)
C8S O2S 1.275(10)
C8S C7S 1.473(7)
C8S C8S' 1.959(12)
C6S' H6SA 0.9900
C6S' H6SB 0.9900
C6S' C7S' 1.421(8)
C6S' O2S 1.117(13)
C6S' C5S 1.451(8)
C7S' H7SA 0.9900
C7S' H7SB 0.9900
C7S' O2S 1.797(14)
C7S' C7S 1.634(11)
C7S' C8S' 1.408(10)
O2S C5S 1.400(10)
C7S H7SC 0.9900
C7S H7SD 0.9900
C7S C6S 1.549(8)
C7S C8S' 1.298(13)
C5S H5SB 0.9900
C5S H5SA 0.9900
C5S H5SC 0.9900
C5S H5SD 0.9900
C5S C6S 1.342(8)
C6S H6SC 0.9900
C6S H6SD 0.9900
C6S C8S' 1.772(13)
C3S' H3SC 0.9900
C3S' H3SD 0.9900
C3S' C4S' 1.482(7)
C8S' H8SC 0.9900
C8S' H8SD 0.9900
C4S' H4SC 0.9900
C4S' H4SD 0.9900
